data_4350716
loop_
_publ_author_name
'Huang, Wenliang'
'Le Roy, Jennifer J.'
'Khan, Saeed I.'
'Ungur, Liviu'
'Murugesu, Muralee'
'Diaconescu, Paula L.'

_publ_section_title
;
 Tetraanionic biphenyl lanthanide complexes as single-molecule magnets.
;
_journal_issue 5
_journal_name_full 'Inorganic chemistry'
_journal_page_first 2374
_journal_page_last 2382
_journal_paper_doi 10.1021/ic5029788
_journal_volume 54
_journal_year 2015
_chemical_formula_sum 'C92 H157 Fe2 Gd2 K2 N4 O15 Si4'
_chemical_formula_weight 2175.98
_space_group_IT_number 19
_space_group_name_Hall 'P 2ac 2ab'
_space_group_name_H-M_alt 'P 21 21 21'
_symmetry_cell_setting orthorhombic
_symmetry_space_group_name_H-M 'P 21 21 21'
_atom_sites_solution_hydrogens geom
_atom_sites_solution_primary direct
_atom_sites_solution_secondary difmap
_audit_creation_method SHELXL-97
_cell_angle_alpha 90.00
_cell_angle_beta 90.00
_cell_angle_gamma 90.00
_cell_formula_units_Z 4
_cell_length_a 17.518(4)
_cell_length_b 22.148(5)
_cell_length_c 34.963(8)
_cell_measurement_temperature 100(2)
_cell_volume 13565(5)
_computing_cell_refinement 'SAINT V8.32B (Bruker AXS Inc., 2013'
_computing_data_collection 'Bruker Apex2, 2013'
_computing_data_reduction 'SAINT V8.32B (Bruker AXS Inc., 2013'
_computing_molecular_graphics 'Bruker SHELXTL'
_computing_publication_material 'Bruker SHELXTL'
_computing_structure_refinement 'SHELXL-2013 (Sheldrick, 2013)'
_computing_structure_solution 'SHELXS-2013 (Sheldrick 2013)'
_diffrn_ambient_temperature 100(2)
_diffrn_measured_fraction_theta_full 0.996
_diffrn_measured_fraction_theta_max 0.996
_diffrn_radiation_monochromator graphite
_diffrn_radiation_source 'fine-focus sealed tube'
_diffrn_radiation_type MoK\a
_diffrn_radiation_wavelength 0.71073
_diffrn_reflns_av_R_equivalents 0.0420
_diffrn_reflns_av_sigmaI/netI 0.0580
_diffrn_reflns_limit_h_max 23
_diffrn_reflns_limit_h_min -23
_diffrn_reflns_limit_k_max 29
_diffrn_reflns_limit_k_min -29
_diffrn_reflns_limit_l_max 46
_diffrn_reflns_limit_l_min -46
_diffrn_reflns_number 117257
_diffrn_reflns_theta_full 25.00
_diffrn_reflns_theta_max 28.31
_diffrn_reflns_theta_min 3.54
_exptl_absorpt_coefficient_mu 1.316
_exptl_absorpt_correction_T_max 0.8270
_exptl_absorpt_correction_T_min 0.7259
_exptl_absorpt_correction_type multi-scan
_exptl_absorpt_process_details 'SADABS V2012/1 (Bruker AXS Inc.)'
_exptl_crystal_colour black
_exptl_crystal_density_diffrn 1.065
_exptl_crystal_density_method 'not measured'
_exptl_crystal_description block
_exptl_crystal_F_000 4524
_exptl_crystal_size_max 0.26
_exptl_crystal_size_mid 0.24
_exptl_crystal_size_min 0.15
_refine_diff_density_max 5.215
_refine_diff_density_min -1.886
_refine_diff_density_rms 0.142
_refine_ls_abs_structure_details 'Flack H D (1983), Acta Cryst. A39, 876-881'
_refine_ls_abs_structure_Flack 0.011(8)
_refine_ls_extinction_method none
_refine_ls_goodness_of_fit_ref 1.056
_refine_ls_hydrogen_treatment constr
_refine_ls_matrix_type full
_refine_ls_number_parameters 1090
_refine_ls_number_reflns 33574
_refine_ls_number_restraints 0
_refine_ls_restrained_S_all 1.056
_refine_ls_R_factor_all 0.0722
_refine_ls_R_factor_gt 0.0559
_refine_ls_shift/su_max 0.005
_refine_ls_shift/su_mean 0.000
_refine_ls_structure_factor_coef Fsqd
_refine_ls_weighting_details 'calc w=1/[\s^2^(Fo^2^)+(0.0788P)^2^+17.2609P] where P=(Fo^2^+2Fc^2^)/3'
_refine_ls_weighting_scheme calc
_refine_ls_wR_factor_gt 0.1364
_refine_ls_wR_factor_ref 0.1455
_reflns_number_gt 27814
_reflns_number_total 33574
_reflns_threshold_expression >2sigma(I)
_cod_data_source_file ic5029788_si_002.cif
_cod_data_source_block Gd2-biph-crown2
_cod_original_sg_symbol_Hall 'P 2ac 2b'
_cod_database_code 4350716

loop_
_symmetry_equiv_pos_as_xyz
'x, y, z'
'-x+1/2, -y, z+1/2'
'-x, y+1/2, -z+1/2'
'x+1/2, -y+1/2, -z'

loop_
_atom_site_label
_atom_site_type_symbol
_atom_site_fract_x
_atom_site_fract_y
_atom_site_fract_z
_atom_site_U_iso_or_equiv
_atom_site_adp_type
_atom_site_occupancy
_atom_site_symmetry_multiplicity
_atom_site_calc_flag
_atom_site_refinement_flags
Gd1 Gd 0.262022(15) 0.727355(12) 0.685211(7) 0.02516(6) Uani 1 1 d .
Gd2 Gd 0.238713(14) 0.737680(11) 0.805115(6) 0.02341(6) Uani 1 1 d .
Fe1 Fe 0.38631(4) 0.69341(3) 0.61892(2) 0.02437(16) Uani 1 1 d .
Fe2 Fe 0.12560(4) 0.70513(3) 0.87525(2) 0.02652(17) Uani 1 1 d .
K1 K 0.29540(7) 0.64970(6) 0.41709(4) 0.0334(3) Uani 1 1 d .
K2 K 0.27088(7) 0.36401(5) 0.57487(3) 0.0312(2) Uani 1 1 d .
Si1 Si 0.25936(9) 0.87765(6) 0.63273(4) 0.0270(3) Uani 1 1 d .
Si2 Si 0.13501(9) 0.65792(8) 0.60731(5) 0.0322(3) Uani 1 1 d .
Si3 Si 0.24938(9) 0.88785(6) 0.85740(4) 0.0279(3) Uani 1 1 d .
Si4 Si 0.38819(8) 0.68451(7) 0.87325(4) 0.0256(3) Uani 1 1 d .
N1 N 0.2965(3) 0.8102(2) 0.64504(13) 0.0285(10) Uani 1 1 d .
N2 N 0.2108(3) 0.6584(2) 0.63793(13) 0.0314(11) Uani 1 1 d .
N3 N 0.2047(3) 0.8237(2) 0.84282(14) 0.0294(10) Uani 1 1 d .
N4 N 0.2997(3) 0.6795(2) 0.85310(14) 0.0316(11) Uani 1 1 d .
O1 O 0.1445(3) 0.6781(2) 0.43476(12) 0.0437(11) Uani 1 1 d .
O2 O 0.2634(3) 0.7257(2) 0.48096(11) 0.0455(10) Uani 1 1 d .
O3 O 0.4147(3) 0.7025(2) 0.45950(13) 0.0476(12) Uani 1 1 d .
O4 O 0.4450(2) 0.6029(2) 0.41163(15) 0.0420(11) Uani 1 1 d .
O5 O 0.3294(3) 0.56942(19) 0.35936(13) 0.0395(10) Uani 1 1 d .
O6 O 0.1780(2) 0.58286(19) 0.38425(12) 0.0382(10) Uani 1 1 d .
O7 O 0.1629(2) 0.43281(19) 0.61308(12) 0.0355(9) Uani 1 1 d .
O8 O 0.3167(2) 0.43089(19) 0.63876(12) 0.0357(9) Uani 1 1 d .
O9 O 0.4268(2) 0.3880(2) 0.58637(13) 0.0418(11) Uani 1 1 d .
O10 O 0.3814(3) 0.2932(2) 0.53630(13) 0.0452(11) Uani 1 1 d .
O11 O 0.2233(3) 0.2897(2) 0.51307(11) 0.0431(11) Uani 1 1 d .
O12 O 0.1132(2) 0.3455(2) 0.56266(12) 0.0390(10) Uani 1 1 d .
O13 O 0.2794(4) 0.7387(3) 0.36599(18) 0.0779(18) Uani 1 1 d .
O15 O 0.2485(3) 0.2532(2) 0.60889(13) 0.0547(12) Uani 1 1 d .
O16 O 0.2991(3) 0.4423(2) 0.51609(14) 0.0533(13) Uani 1 1 d .
C1 C 0.3231(4) 0.7014(3) 0.74744(16) 0.0300(13) Uani 1 1 d .
H1A H 0.3709 0.6812 0.7462 0.036 Uiso 1 1 calc R
C2 C 0.3199(3) 0.7682(3) 0.74954(15) 0.0307(12) Uani 1 1 d .
H2A H 0.3650 0.7904 0.7550 0.037 Uiso 1 1 calc R
C3 C 0.2492(3) 0.7996(2) 0.74345(13) 0.0267(12) Uani 1 1 d .
H3A H 0.2484 0.8425 0.7426 0.032 Uiso 1 1 calc R
C4 C 0.1788(3) 0.7655(3) 0.73862(15) 0.0256(11) Uani 1 1 d .
H4A H 0.1331 0.7855 0.7313 0.031 Uiso 1 1 calc R
C5 C 0.1789(3) 0.7006(3) 0.74504(16) 0.0282(13) Uani 1 1 d .
H5A H 0.1317 0.6799 0.7478 0.034 Uiso 1 1 calc R
C6 C 0.2513(2) 0.6664(2) 0.74726(11) 0.0193(10) Uani 1 1 d .
C7 C 0.2513(3) 0.6004(3) 0.74798(11) 0.0269(12) Uani 1 1 d .
C8 C 0.1847(4) 0.5650(3) 0.74623(16) 0.0314(13) Uani 1 1 d .
H8A H 0.1366 0.5846 0.7448 0.038 Uiso 1 1 calc R
C9 C 0.1867(4) 0.5029(3) 0.74654(18) 0.0394(15) Uani 1 1 d .
H9A H 0.1400 0.4812 0.7457 0.047 Uiso 1 1 calc R
C10 C 0.2552(4) 0.4707(3) 0.74808(16) 0.0489(19) Uani 1 1 d .
H10A H 0.2558 0.4278 0.7479 0.059 Uiso 1 1 calc R
C11 C 0.3234(5) 0.5044(3) 0.74989(18) 0.0453(17) Uani 1 1 d .
H11A H 0.3709 0.4839 0.7512 0.054 Uiso 1 1 calc R
C12 C 0.3222(4) 0.5675(3) 0.74981(15) 0.0310(13) Uani 1 1 d .
H12A H 0.3690 0.5891 0.7510 0.037 Uiso 1 1 calc R
C13 C 0.2438(4) 0.8888(3) 0.57961(16) 0.0406(14) Uani 1 1 d .
H13A H 0.2115 0.8562 0.5697 0.061 Uiso 1 1 calc R
H13B H 0.2932 0.8882 0.5664 0.061 Uiso 1 1 calc R
H13C H 0.2187 0.9277 0.5752 0.061 Uiso 1 1 calc R
C14 C 0.1641(3) 0.8854(3) 0.65722(19) 0.0377(14) Uani 1 1 d .
H14A H 0.1309 0.8519 0.6496 0.057 Uiso 1 1 calc R
H14B H 0.1404 0.9238 0.6498 0.057 Uiso 1 1 calc R
H14C H 0.1714 0.8846 0.6850 0.057 Uiso 1 1 calc R
C15 C 0.3239(4) 0.9430(3) 0.6482(2) 0.0384(14) Uani 1 1 d .
C16 C 0.4030(4) 0.9356(3) 0.6300(3) 0.052(2) Uani 1 1 d .
H16A H 0.4358 0.9692 0.6378 0.078 Uiso 1 1 calc R
H16B H 0.3979 0.9354 0.6021 0.078 Uiso 1 1 calc R
H16C H 0.4257 0.8974 0.6385 0.078 Uiso 1 1 calc R
C17 C 0.2922(4) 1.0037(3) 0.6373(2) 0.0543(19) Uani 1 1 d .
H17A H 0.3271 1.0355 0.6460 0.081 Uiso 1 1 calc R
H17B H 0.2422 1.0093 0.6493 0.081 Uiso 1 1 calc R
H17C H 0.2868 1.0060 0.6094 0.081 Uiso 1 1 calc R
C18 C 0.3339(5) 0.9394(4) 0.6923(2) 0.059(2) Uani 1 1 d .
H18A H 0.3662 0.9728 0.7009 0.089 Uiso 1 1 calc R
H18B H 0.3579 0.9009 0.6991 0.089 Uiso 1 1 calc R
H18C H 0.2838 0.9422 0.7046 0.089 Uiso 1 1 calc R
C19 C 0.1335(4) 0.7266(3) 0.57524(15) 0.0355(13) Uani 1 1 d .
H19A H 0.1809 0.7283 0.5604 0.053 Uiso 1 1 calc R
H19B H 0.1290 0.7631 0.5909 0.053 Uiso 1 1 calc R
H19C H 0.0899 0.7240 0.5578 0.053 Uiso 1 1 calc R
C20 C 0.1323(4) 0.5890(3) 0.57458(19) 0.0400(14) Uani 1 1 d .
H20A H 0.1795 0.5872 0.5596 0.060 Uiso 1 1 calc R
H20B H 0.0884 0.5922 0.5573 0.060 Uiso 1 1 calc R
H20C H 0.1275 0.5524 0.5901 0.060 Uiso 1 1 calc R
C21 C 0.0422(3) 0.6571(3) 0.63557(18) 0.0376(14) Uani 1 1 d .
C22 C -0.0264(4) 0.6548(4) 0.6089(2) 0.0525(19) Uani 1 1 d .
H22A H -0.0735 0.6548 0.6240 0.079 Uiso 1 1 calc R
H22B H -0.0240 0.6180 0.5934 0.079 Uiso 1 1 calc R
H22C H -0.0258 0.6902 0.5921 0.079 Uiso 1 1 calc R
C23 C 0.0405(4) 0.6009(3) 0.6616(2) 0.0437(16) Uani 1 1 d .
H23A H -0.0073 0.6002 0.6761 0.066 Uiso 1 1 calc R
H23B H 0.0838 0.6023 0.6793 0.066 Uiso 1 1 calc R
H23C H 0.0441 0.5644 0.6458 0.066 Uiso 1 1 calc R
C24 C 0.0381(3) 0.7149(3) 0.66103(18) 0.0377(14) Uani 1 1 d .
H24A H -0.0099 0.7150 0.6754 0.057 Uiso 1 1 calc R
H24B H 0.0405 0.7509 0.6447 0.057 Uiso 1 1 calc R
H24C H 0.0812 0.7152 0.6789 0.057 Uiso 1 1 calc R
C25 C 0.3409(4) 0.8948(3) 0.8298(2) 0.0519(19) Uani 1 1 d .
H25A H 0.3298 0.8940 0.8023 0.078 Uiso 1 1 calc R
H25B H 0.3747 0.8611 0.8363 0.078 Uiso 1 1 calc R
H25C H 0.3660 0.9330 0.8363 0.078 Uiso 1 1 calc R
C26 C 0.2766(5) 0.8891(3) 0.9098(2) 0.064(2) Uani 1 1 d .
H26A H 0.3068 0.8531 0.9159 0.096 Uiso 1 1 calc R
H26B H 0.2302 0.8895 0.9255 0.096 Uiso 1 1 calc R
H26C H 0.3068 0.9254 0.9152 0.096 Uiso 1 1 calc R
C27 C 0.1905(4) 0.9581(3) 0.8481(2) 0.0454(17) Uani 1 1 d .
C28 C 0.1793(5) 0.9654(4) 0.8042(3) 0.077(3) Uani 1 1 d .
H28A H 0.1493 1.0019 0.7991 0.116 Uiso 1 1 calc R
H28B H 0.1523 0.9301 0.7941 0.116 Uiso 1 1 calc R
H28C H 0.2293 0.9690 0.7918 0.116 Uiso 1 1 calc R
C29 C 0.2290(5) 1.0154(3) 0.8639(3) 0.079(3) Uani 1 1 d .
H29A H 0.1970 1.0506 0.8583 0.118 Uiso 1 1 calc R
H29B H 0.2791 1.0205 0.8518 0.118 Uiso 1 1 calc R
H29C H 0.2355 1.0115 0.8916 0.118 Uiso 1 1 calc R
C30 C 0.1123(4) 0.9514(3) 0.8679(3) 0.071(3) Uani 1 1 d .
H30A H 0.0817 0.9876 0.8631 0.106 Uiso 1 1 calc R
H30B H 0.1198 0.9463 0.8954 0.106 Uiso 1 1 calc R
H30C H 0.0858 0.9160 0.8576 0.106 Uiso 1 1 calc R
C31 C 0.4490(3) 0.7323(3) 0.84129(17) 0.0364(13) Uani 1 1 d .
H31A H 0.4263 0.7725 0.8389 0.055 Uiso 1 1 calc R
H31B H 0.4523 0.7135 0.8160 0.055 Uiso 1 1 calc R
H31C H 0.5003 0.7358 0.8523 0.055 Uiso 1 1 calc R
C32 C 0.3894(4) 0.7188(3) 0.92260(16) 0.0412(15) Uani 1 1 d .
H32A H 0.3640 0.7582 0.9220 0.062 Uiso 1 1 calc R
H32B H 0.4423 0.7240 0.9311 0.062 Uiso 1 1 calc R
H32C H 0.3625 0.6921 0.9404 0.062 Uiso 1 1 calc R
C33 C 0.4376(3) 0.6077(3) 0.87710(18) 0.0317(12) Uani 1 1 d .
C34 C 0.4396(4) 0.5791(3) 0.83747(19) 0.0467(16) Uani 1 1 d .
H34A H 0.4653 0.5398 0.8389 0.070 Uiso 1 1 calc R
H34B H 0.4674 0.6055 0.8199 0.070 Uiso 1 1 calc R
H34C H 0.3873 0.5734 0.8282 0.070 Uiso 1 1 calc R
C35 C 0.5187(4) 0.6140(3) 0.8917(2) 0.0489(17) Uani 1 1 d .
H35A H 0.5430 0.5742 0.8926 0.073 Uiso 1 1 calc R
H35B H 0.5180 0.6315 0.9175 0.073 Uiso 1 1 calc R
H35C H 0.5477 0.6405 0.8746 0.073 Uiso 1 1 calc R
C36 C 0.3915(4) 0.5676(3) 0.9051(2) 0.0463(17) Uani 1 1 d .
H36A H 0.4157 0.5278 0.9071 0.069 Uiso 1 1 calc R
H36B H 0.3392 0.5629 0.8957 0.069 Uiso 1 1 calc R
H36C H 0.3905 0.5867 0.9304 0.069 Uiso 1 1 calc R
C37 C 0.1316(4) 0.7041(4) 0.47088(19) 0.0500(19) Uani 1 1 d .
H37A H 0.1359 0.6729 0.4911 0.060 Uiso 1 1 calc R
H37B H 0.0795 0.7215 0.4719 0.060 Uiso 1 1 calc R
C38 C 0.1900(5) 0.7529(4) 0.47735(19) 0.058(2) Uani 1 1 d .
H38A H 0.1899 0.7814 0.4556 0.069 Uiso 1 1 calc R
H38B H 0.1776 0.7757 0.5009 0.069 Uiso 1 1 calc R
C39 C 0.3233(5) 0.7686(4) 0.4852(2) 0.061(2) Uani 1 1 d .
H39A H 0.3120 0.7960 0.5069 0.074 Uiso 1 1 calc R
H39B H 0.3281 0.7931 0.4617 0.074 Uiso 1 1 calc R
C40 C 0.3959(5) 0.7350(4) 0.49259(19) 0.063(2) Uani 1 1 d .
H40A H 0.4373 0.7636 0.4990 0.075 Uiso 1 1 calc R
H40B H 0.3891 0.7070 0.5144 0.075 Uiso 1 1 calc R
C41 C 0.4804(4) 0.6652(4) 0.4649(2) 0.053(2) Uani 1 1 d .
H41A H 0.4683 0.6316 0.4825 0.064 Uiso 1 1 calc R
H41B H 0.5226 0.6892 0.4760 0.064 Uiso 1 1 calc R
C42 C 0.5034(4) 0.6409(3) 0.4266(2) 0.0500(18) Uani 1 1 d .
H42A H 0.5128 0.6747 0.4087 0.060 Uiso 1 1 calc R
H42B H 0.5514 0.6176 0.4292 0.060 Uiso 1 1 calc R
C44 C 0.3998(4) 0.5409(3) 0.3605(2) 0.0507(19) Uani 1 1 d .
H44A H 0.4124 0.5247 0.3349 0.061 Uiso 1 1 calc R
H44B H 0.3978 0.5066 0.3787 0.061 Uiso 1 1 calc R
C45 C 0.2713(4) 0.5284(3) 0.34911(17) 0.0398(14) Uani 1 1 d .
H45A H 0.2681 0.4957 0.3684 0.048 Uiso 1 1 calc R
H45B H 0.2833 0.5098 0.3240 0.048 Uiso 1 1 calc R
C46 C 0.1972(4) 0.5608(3) 0.34687(19) 0.0435(16) Uani 1 1 d .
H46A H 0.2012 0.5950 0.3287 0.052 Uiso 1 1 calc R
H46B H 0.1568 0.5331 0.3376 0.052 Uiso 1 1 calc R
C47 C 0.1049(4) 0.6110(3) 0.3858(2) 0.0497(18) Uani 1 1 d .
H47A H 0.0648 0.5820 0.3780 0.060 Uiso 1 1 calc R
H47B H 0.1033 0.6458 0.3680 0.060 Uiso 1 1 calc R
C48 C 0.0909(4) 0.6320(4) 0.4258(2) 0.0529(19) Uani 1 1 d .
H48A H 0.0383 0.6479 0.4282 0.063 Uiso 1 1 calc R
H48B H 0.0967 0.5978 0.4438 0.063 Uiso 1 1 calc R
C49 C 0.1853(4) 0.4544(3) 0.65035(19) 0.0396(15) Uani 1 1 d .
H49A H 0.1838 0.4210 0.6691 0.047 Uiso 1 1 calc R
H49B H 0.1498 0.4864 0.6590 0.047 Uiso 1 1 calc R
C50 C 0.2650(4) 0.4791(3) 0.64721(17) 0.0384(13) Uani 1 1 d .
H50A H 0.2672 0.5098 0.6267 0.046 Uiso 1 1 calc R
H50B H 0.2798 0.4987 0.6716 0.046 Uiso 1 1 calc R
C51 C 0.3922(4) 0.4512(3) 0.6383(2) 0.0456(16) Uani 1 1 d .
H51A H 0.4070 0.4649 0.6642 0.055 Uiso 1 1 calc R
H51B H 0.3968 0.4860 0.6206 0.055 Uiso 1 1 calc R
C52 C 0.4444(4) 0.4016(3) 0.6256(2) 0.0467(17) Uani 1 1 d .
H52A H 0.4983 0.4146 0.6279 0.056 Uiso 1 1 calc R
H52B H 0.4368 0.3654 0.6417 0.056 Uiso 1 1 calc R
C53 C 0.4784(4) 0.3442(4) 0.5709(2) 0.0496(18) Uani 1 1 d .
H53A H 0.4806 0.3085 0.5879 0.060 Uiso 1 1 calc R
H53B H 0.5303 0.3616 0.5691 0.060 Uiso 1 1 calc R
C54 C 0.4512(4) 0.3261(4) 0.5323(2) 0.054(2) Uani 1 1 d .
H54A H 0.4427 0.3624 0.5164 0.064 Uiso 1 1 calc R
H54B H 0.4900 0.3006 0.5196 0.064 Uiso 1 1 calc R
C55 C 0.3545(5) 0.2688(5) 0.50101(19) 0.067(3) Uani 1 1 d .
H55A H 0.3896 0.2367 0.4921 0.080 Uiso 1 1 calc R
H55B H 0.3528 0.3009 0.4813 0.080 Uiso 1 1 calc R
C56 C 0.2756(5) 0.2428(4) 0.5068(2) 0.058(2) Uani 1 1 d .
H56A H 0.2604 0.2195 0.4839 0.069 Uiso 1 1 calc R
H56B H 0.2758 0.2152 0.5290 0.069 Uiso 1 1 calc R
C57 C 0.1486(4) 0.2669(3) 0.52091(18) 0.0477(17) Uani 1 1 d .
H57A H 0.1497 0.2412 0.5441 0.057 Uiso 1 1 calc R
H57B H 0.1305 0.2421 0.4992 0.057 Uiso 1 1 calc R
C58 C 0.0956(4) 0.3194(3) 0.52703(17) 0.0443(17) Uani 1 1 d .
H58A H 0.1023 0.3495 0.5064 0.053 Uiso 1 1 calc R
H58B H 0.0419 0.3055 0.5268 0.053 Uiso 1 1 calc R
C59 C 0.0664(4) 0.3948(3) 0.5722(2) 0.0446(16) Uani 1 1 d .
H59A H 0.0120 0.3829 0.5704 0.054 Uiso 1 1 calc R
H59B H 0.0755 0.4284 0.5541 0.054 Uiso 1 1 calc R
C60 C 0.0842(4) 0.4146(3) 0.61176(18) 0.0390(14) Uani 1 1 d .
H60A H 0.0509 0.4487 0.6191 0.047 Uiso 1 1 calc R
H60B H 0.0753 0.3810 0.6299 0.047 Uiso 1 1 calc R
C61 C 0.3642(3) 0.7860(3) 0.63210(17) 0.0374(14) Uani 1 1 d .
C62 C 0.3876(3) 0.7757(2) 0.59239(16) 0.0316(12) Uani 1 1 d .
H62A H 0.3583 0.7854 0.5703 0.038 Uiso 1 1 calc R
C63 C 0.4614(4) 0.7489(3) 0.59234(18) 0.0379(14) Uani 1 1 d .
H63A H 0.4904 0.7392 0.5702 0.045 Uiso 1 1 calc R
C64 C 0.4849(3) 0.7387(3) 0.63095(18) 0.0364(13) Uani 1 1 d .
H64A H 0.5311 0.7207 0.6393 0.044 Uiso 1 1 calc R
C65 C 0.4242(3) 0.7615(3) 0.65444(16) 0.0295(11) Uani 1 1 d .
H65A H 0.4242 0.7603 0.6816 0.035 Uiso 1 1 calc R
C66 C 0.2835(3) 0.6405(2) 0.62468(15) 0.0278(12) Uani 1 1 d .
C67 C 0.3148(3) 0.6403(3) 0.58642(15) 0.0304(12) Uani 1 1 d .
H67A H 0.2894 0.6542 0.5641 0.036 Uiso 1 1 calc R
C68 C 0.3891(3) 0.6163(3) 0.58767(16) 0.0319(12) Uani 1 1 d .
H68A H 0.4210 0.6088 0.5662 0.038 Uiso 1 1 calc R
C69 C 0.4083(4) 0.6051(3) 0.62613(17) 0.0331(13) Uani 1 1 d .
H69A H 0.4559 0.5904 0.6351 0.040 Uiso 1 1 calc R
C70 C 0.3428(3) 0.6199(2) 0.64965(16) 0.0287(12) Uani 1 1 d .
H70A H 0.3398 0.6165 0.6767 0.034 Uiso 1 1 calc R
C71 C 0.1407(3) 0.7987(3) 0.85859(16) 0.0301(12) Uani 1 1 d .
C72 C 0.0817(3) 0.7686(3) 0.83717(17) 0.0319(12) Uani 1 1 d .
H72A H 0.0812 0.7646 0.8101 0.038 Uiso 1 1 calc R
C73 C 0.0239(3) 0.7456(3) 0.8623(2) 0.0444(16) Uani 1 1 d .
H73A H -0.0212 0.7247 0.8551 0.053 Uiso 1 1 calc R
C74 C 0.0476(4) 0.7602(3) 0.9000(2) 0.0466(17) Uani 1 1 d .
H74A H 0.0192 0.7513 0.9224 0.056 Uiso 1 1 calc R
C75 C 0.1194(4) 0.7899(3) 0.89961(17) 0.0373(14) Uani 1 1 d .
H75A H 0.1483 0.8020 0.9213 0.045 Uiso 1 1 calc R
C76 C 0.2330(4) 0.6579(2) 0.86909(14) 0.0293(11) Uani 1 1 d .
C77 C 0.1715(3) 0.6303(2) 0.84640(16) 0.0283(12) Uani 1 1 d .
H77A H 0.1724 0.6232 0.8196 0.034 Uiso 1 1 calc R
C78 C 0.1106(3) 0.6161(3) 0.87157(18) 0.0346(13) Uani 1 1 d .
H78A H 0.0633 0.5986 0.8641 0.041 Uiso 1 1 calc R
C79 C 0.1307(4) 0.6317(3) 0.90914(17) 0.0378(15) Uani 1 1 d .
H79A H 0.1009 0.6251 0.9314 0.045 Uiso 1 1 calc R
C80 C 0.2050(4) 0.6594(3) 0.90772(18) 0.0361(13) Uani 1 1 d .
H80A H 0.2314 0.6761 0.9290 0.043 Uiso 1 1 calc R
C81 C 0.3112(5) 0.7355(4) 0.3288(3) 0.075(3) Uani 1 1 d .
H81A H 0.2897 0.7010 0.3143 0.090 Uiso 1 1 calc R
H81B H 0.3674 0.7311 0.3300 0.090 Uiso 1 1 calc R
C82 C 0.2894(5) 0.7945(4) 0.3104(3) 0.076(3) Uani 1 1 d .
H82A H 0.3308 0.8246 0.3131 0.091 Uiso 1 1 calc R
H82B H 0.2778 0.7890 0.2829 0.091 Uiso 1 1 calc R
C83 C 0.2202(6) 0.8135(4) 0.3320(3) 0.082(3) Uani 1 1 d .
H83A H 0.1812 0.8403 0.3237 0.098 Uiso 1 1 calc R
C84 C 0.2247(8) 0.7842(6) 0.3663(4) 0.144(7) Uani 1 1 d .
H84A H 0.1743 0.7665 0.3725 0.172 Uiso 1 1 calc R
H84B H 0.2374 0.8137 0.3866 0.172 Uiso 1 1 calc R
C85 C 0.2410(5) 0.4533(3) 0.4875(2) 0.0553(18) Uani 1 1 d .
H85A H 0.1910 0.4614 0.4997 0.066 Uiso 1 1 calc R
H85B H 0.2357 0.4181 0.4702 0.066 Uiso 1 1 calc R
C86 C 0.2679(7) 0.5062(4) 0.4666(3) 0.099(4) Uani 1 1 d .
H86A H 0.2953 0.4934 0.4432 0.118 Uiso 1 1 calc R
H86B H 0.2240 0.5316 0.4588 0.118 Uiso 1 1 calc R
C87 C 0.3187(5) 0.5405(4) 0.4910(2) 0.057(2) Uani 1 1 d .
H87A H 0.2929 0.5770 0.5011 0.068 Uiso 1 1 calc R
H87B H 0.3652 0.5529 0.4770 0.068 Uiso 1 1 calc R
C88 C 0.3380(6) 0.4964(4) 0.5232(3) 0.076(3) Uani 1 1 d .
H88A H 0.3937 0.4890 0.5239 0.092 Uiso 1 1 calc R
H88B H 0.3221 0.5133 0.5481 0.092 Uiso 1 1 calc R
C89 C 0.1959(4) 0.2562(5) 0.6404(2) 0.071(3) Uani 1 1 d .
H89A H 0.1723 0.2967 0.6420 0.085 Uiso 1 1 calc R
H89B H 0.1550 0.2257 0.6374 0.085 Uiso 1 1 calc R
C90 C 0.2396(6) 0.2442(6) 0.6734(3) 0.104(4) Uani 1 1 d .
H90A H 0.2083 0.2230 0.6928 0.125 Uiso 1 1 calc R
H90B H 0.2584 0.2824 0.6847 0.125 Uiso 1 1 calc R
C91 C 0.3048(6) 0.2059(5) 0.6615(2) 0.078(3) Uani 1 1 d .
H91A H 0.3514 0.2157 0.6763 0.093 Uiso 1 1 calc R
H91B H 0.2928 0.1625 0.6647 0.093 Uiso 1 1 calc R
C92 C 0.3139(5) 0.2213(5) 0.6214(2) 0.080(3) Uani 1 1 d .
H92A H 0.3600 0.2466 0.6180 0.096 Uiso 1 1 calc R
H92B H 0.3202 0.1841 0.6061 0.096 Uiso 1 1 calc R
C93 C 0.4607(4) 0.5849(4) 0.3729(2) 0.056(2) Uani 1 1 d .
H93A H 0.5115 0.5656 0.3714 0.067 Uiso 1 1 calc R
H93B H 0.4605 0.6207 0.3559 0.067 Uiso 1 1 calc R

loop_
_atom_site_aniso_label
_atom_site_aniso_U_11
_atom_site_aniso_U_22
_atom_site_aniso_U_33
_atom_site_aniso_U_23
_atom_site_aniso_U_13
_atom_site_aniso_U_12
Gd1 0.02079(11) 0.03275(13) 0.02194(11) 0.00055(9) -0.00095(9) -0.00179(11)
Gd2 0.01993(11) 0.02759(12) 0.02272(11) -0.00087(9) -0.00132(9) 0.00047(10)
Fe1 0.0260(4) 0.0235(4) 0.0235(4) -0.0042(3) 0.0028(3) -0.0034(3)
Fe2 0.0255(4) 0.0190(4) 0.0350(4) 0.0000(3) 0.0095(3) 0.0010(3)
K1 0.0332(6) 0.0343(7) 0.0327(6) -0.0060(5) -0.0038(5) 0.0060(5)
K2 0.0315(6) 0.0340(6) 0.0282(5) 0.0001(5) -0.0001(5) -0.0020(5)
Si1 0.0230(7) 0.0292(7) 0.0289(7) 0.0023(5) 0.0002(6) -0.0012(6)
Si2 0.0285(8) 0.0361(9) 0.0319(8) 0.0018(7) -0.0064(6) -0.0038(7)
Si3 0.0272(9) 0.0232(6) 0.0334(7) -0.0024(5) -0.0044(6) -0.0021(6)
Si4 0.0266(7) 0.0258(7) 0.0246(7) 0.0001(6) -0.0043(6) -0.0015(6)
N1 0.025(2) 0.033(3) 0.028(2) -0.0023(19) 0.0011(18) 0.0003(19)
N2 0.027(2) 0.039(3) 0.028(2) 0.002(2) -0.0051(19) -0.009(2)
N3 0.027(2) 0.021(2) 0.040(3) -0.0072(19) 0.004(2) -0.0048(18)
N4 0.023(2) 0.040(3) 0.031(2) 0.004(2) 0.0015(19) 0.006(2)
O1 0.039(2) 0.057(3) 0.035(2) 0.003(2) -0.0012(19) 0.010(2)
O2 0.057(3) 0.044(2) 0.036(2) -0.0042(18) -0.006(2) 0.013(3)
O3 0.054(3) 0.045(3) 0.044(3) 0.000(2) -0.007(2) -0.010(2)
O4 0.026(2) 0.033(2) 0.067(3) 0.006(2) 0.006(2) -0.0059(18)
O5 0.043(3) 0.024(2) 0.050(3) -0.0048(19) 0.012(2) -0.0026(19)
O6 0.036(2) 0.036(2) 0.042(2) 0.0018(19) -0.0101(19) 0.0041(19)
O7 0.030(2) 0.039(2) 0.037(2) -0.0056(18) 0.0026(17) -0.0032(18)
O8 0.038(2) 0.031(2) 0.038(2) 0.0004(18) -0.0072(18) -0.0034(18)
O9 0.031(2) 0.052(3) 0.042(3) 0.005(2) -0.0088(19) 0.010(2)
O10 0.047(3) 0.049(3) 0.040(2) 0.000(2) 0.001(2) 0.012(2)
O11 0.057(3) 0.041(2) 0.031(2) -0.0031(18) 0.004(2) -0.005(2)
O12 0.034(2) 0.052(3) 0.031(2) -0.0045(19) -0.0026(17) -0.010(2)
O13 0.080(4) 0.078(4) 0.076(4) 0.029(3) 0.007(3) 0.027(3)
O15 0.050(3) 0.063(3) 0.050(3) 0.018(2) 0.005(2) 0.016(3)
O16 0.069(3) 0.039(3) 0.051(3) 0.011(2) -0.023(3) -0.012(2)
C1 0.032(3) 0.034(3) 0.024(3) 0.000(2) -0.010(2) 0.000(2)
C2 0.013(2) 0.044(3) 0.035(3) -0.011(3) -0.0036(19) -0.007(2)
C3 0.032(4) 0.027(2) 0.021(2) 0.0000(18) 0.001(2) -0.002(2)
C4 0.016(2) 0.030(3) 0.031(3) 0.002(2) 0.0013(19) 0.002(2)
C5 0.029(3) 0.027(3) 0.028(3) -0.004(2) -0.015(2) -0.003(2)
C6 0.016(3) 0.030(2) 0.0116(19) 0.0019(16) -0.0021(17) -0.0021(19)
C7 0.032(3) 0.041(3) 0.0079(19) 0.0007(17) -0.0052(19) 0.006(2)
C8 0.038(3) 0.031(3) 0.025(3) -0.002(2) -0.006(2) -0.009(2)
C9 0.060(4) 0.026(3) 0.032(3) -0.005(3) -0.001(3) -0.011(3)
C10 0.079(6) 0.031(3) 0.037(3) 0.000(2) 0.001(4) 0.002(3)
C11 0.071(5) 0.039(4) 0.025(3) 0.005(3) -0.003(3) 0.024(3)
C12 0.037(3) 0.035(3) 0.021(3) -0.002(2) -0.002(2) 0.007(3)
C13 0.044(4) 0.042(3) 0.035(3) 0.009(2) -0.001(3) -0.003(3)
C14 0.021(3) 0.039(3) 0.052(4) 0.000(3) -0.003(3) 0.006(2)
C15 0.036(3) 0.025(3) 0.054(4) -0.008(3) 0.009(3) -0.003(2)
C16 0.029(3) 0.030(3) 0.097(6) -0.013(4) 0.009(4) -0.008(3)
C17 0.046(4) 0.033(4) 0.084(6) -0.005(4) 0.011(4) 0.001(3)
C18 0.063(5) 0.056(5) 0.059(5) -0.014(4) -0.006(4) -0.015(4)
C19 0.047(3) 0.035(3) 0.025(3) 0.007(2) 0.002(2) 0.008(3)
C20 0.035(3) 0.042(3) 0.043(3) -0.012(3) -0.009(3) 0.001(3)
C21 0.028(3) 0.045(4) 0.039(3) -0.005(3) 0.000(2) -0.002(3)
C22 0.025(3) 0.080(5) 0.053(4) -0.001(4) -0.010(3) -0.008(3)
C23 0.036(3) 0.046(4) 0.049(4) 0.009(3) 0.007(3) -0.010(3)
C24 0.029(3) 0.044(4) 0.039(3) -0.011(3) -0.002(2) 0.005(3)
C25 0.032(3) 0.039(4) 0.085(6) -0.012(4) 0.009(3) -0.011(3)
C26 0.102(7) 0.040(4) 0.049(4) 0.004(3) -0.030(4) -0.022(4)
C27 0.030(3) 0.029(3) 0.077(5) 0.010(3) 0.000(3) 0.001(3)
C28 0.063(5) 0.084(6) 0.085(6) 0.049(5) -0.023(5) 0.000(5)
C29 0.050(5) 0.027(3) 0.159(9) 0.000(4) -0.002(6) 0.007(3)
C30 0.045(4) 0.021(3) 0.147(9) -0.005(4) 0.026(5) 0.008(3)
C31 0.032(3) 0.040(3) 0.037(3) 0.010(3) -0.001(2) -0.005(3)
C32 0.059(4) 0.035(3) 0.030(3) -0.007(2) 0.004(3) -0.011(3)
C33 0.026(3) 0.027(3) 0.043(3) 0.000(2) -0.005(2) -0.001(2)
C34 0.054(4) 0.042(4) 0.044(4) -0.008(3) -0.002(3) 0.011(3)
C35 0.027(3) 0.057(4) 0.063(5) 0.004(4) -0.014(3) 0.004(3)
C36 0.055(4) 0.026(3) 0.057(4) 0.014(3) -0.013(3) -0.005(3)
C37 0.048(4) 0.067(5) 0.036(3) 0.000(3) 0.010(3) 0.032(4)
C38 0.091(6) 0.055(5) 0.028(3) 0.002(3) 0.009(3) 0.036(4)
C39 0.089(6) 0.049(4) 0.047(4) -0.012(4) -0.006(4) -0.015(4)
C40 0.070(5) 0.087(6) 0.031(3) -0.011(4) -0.011(3) -0.022(5)
C41 0.044(4) 0.064(5) 0.051(4) 0.021(4) -0.016(3) -0.024(4)
C42 0.025(3) 0.050(4) 0.074(5) 0.010(4) 0.003(3) -0.012(3)
C44 0.040(4) 0.034(3) 0.078(5) -0.009(3) 0.030(4) 0.001(3)
C45 0.054(4) 0.031(3) 0.035(3) -0.009(2) 0.002(3) 0.000(3)
C46 0.055(4) 0.039(4) 0.037(3) -0.006(3) -0.011(3) -0.006(3)
C47 0.036(4) 0.047(4) 0.067(5) 0.003(3) -0.014(3) 0.012(3)
C48 0.033(3) 0.062(5) 0.064(5) 0.017(4) 0.013(3) 0.019(3)
C49 0.044(4) 0.033(3) 0.041(4) -0.009(3) 0.002(3) 0.002(3)
C50 0.047(3) 0.033(3) 0.035(3) -0.008(2) -0.005(3) -0.004(3)
C51 0.040(4) 0.047(4) 0.050(4) 0.001(3) -0.018(3) -0.006(3)
C52 0.036(3) 0.045(4) 0.059(4) 0.003(3) -0.015(3) 0.002(3)
C53 0.032(3) 0.064(5) 0.053(4) 0.003(4) -0.006(3) 0.019(3)
C54 0.048(4) 0.065(5) 0.048(4) 0.011(4) 0.006(3) 0.028(4)
C55 0.065(5) 0.109(7) 0.026(3) -0.033(4) 0.000(3) 0.025(5)
C56 0.078(6) 0.058(4) 0.036(3) -0.013(3) 0.006(3) 0.003(4)
C57 0.063(4) 0.050(4) 0.030(3) 0.006(3) -0.007(3) -0.028(4)
C58 0.049(4) 0.057(4) 0.027(3) 0.003(3) -0.004(3) -0.030(3)
C59 0.028(3) 0.055(4) 0.051(4) 0.003(3) -0.001(3) -0.008(3)
C60 0.032(3) 0.043(4) 0.042(4) 0.000(3) 0.003(3) 0.002(3)
C61 0.029(3) 0.051(4) 0.032(3) 0.002(3) 0.004(2) -0.004(3)
C62 0.037(3) 0.023(3) 0.035(3) 0.000(2) 0.006(2) -0.008(2)
C63 0.038(3) 0.031(3) 0.045(3) -0.003(3) 0.019(3) -0.009(2)
C64 0.021(2) 0.038(3) 0.050(3) -0.009(3) 0.008(2) -0.002(2)
C65 0.025(3) 0.029(3) 0.035(3) 0.000(2) 0.001(2) -0.008(2)
C66 0.031(3) 0.031(3) 0.022(2) -0.002(2) 0.000(2) -0.011(2)
C67 0.038(3) 0.030(3) 0.023(3) -0.009(2) -0.007(2) -0.010(2)
C68 0.036(3) 0.034(3) 0.026(3) -0.007(2) 0.004(2) -0.003(2)
C69 0.038(3) 0.028(3) 0.034(3) -0.002(2) 0.006(2) -0.001(2)
C70 0.031(3) 0.028(3) 0.027(3) 0.002(2) -0.002(2) -0.004(2)
C71 0.028(3) 0.026(3) 0.036(3) 0.005(2) 0.008(2) 0.000(2)
C72 0.025(3) 0.025(3) 0.046(3) 0.001(3) 0.004(2) 0.004(2)
C73 0.018(3) 0.034(3) 0.081(5) -0.007(3) 0.009(3) 0.001(2)
C74 0.049(4) 0.023(3) 0.067(5) 0.003(3) 0.034(3) 0.007(3)
C75 0.048(4) 0.029(3) 0.035(3) -0.005(2) 0.013(3) 0.008(3)
C76 0.042(3) 0.027(2) 0.018(2) 0.0017(19) 0.002(2) 0.012(3)
C77 0.038(3) 0.020(3) 0.027(3) -0.004(2) 0.007(2) 0.005(2)
C78 0.030(3) 0.023(3) 0.050(4) -0.001(3) 0.012(3) -0.003(2)
C79 0.056(4) 0.023(3) 0.034(3) 0.008(2) 0.024(3) 0.003(3)
C80 0.040(3) 0.033(3) 0.035(3) 0.008(3) 0.006(3) 0.010(3)
C81 0.068(6) 0.076(6) 0.082(6) 0.009(5) 0.033(5) 0.008(5)
C82 0.075(6) 0.081(6) 0.072(6) 0.034(5) 0.013(5) 0.000(5)
C83 0.110(8) 0.062(5) 0.072(6) 0.005(5) -0.010(6) 0.031(6)
C84 0.158(13) 0.153(12) 0.120(10) 0.074(9) 0.067(9) 0.114(11)
C85 0.062(5) 0.047(4) 0.057(4) 0.000(3) -0.016(4) -0.009(4)
C86 0.136(10) 0.065(6) 0.095(7) 0.047(5) -0.050(7) -0.033(6)
C87 0.066(5) 0.053(5) 0.050(4) -0.002(4) 0.000(4) -0.022(4)
C88 0.088(7) 0.052(5) 0.089(6) 0.019(4) -0.044(5) -0.037(5)
C89 0.040(4) 0.104(8) 0.068(5) 0.024(5) 0.019(4) 0.018(4)
C90 0.070(6) 0.184(12) 0.058(5) -0.004(6) 0.009(5) 0.054(8)
C91 0.076(6) 0.100(7) 0.058(5) 0.011(5) 0.005(4) 0.041(6)
C92 0.060(5) 0.111(8) 0.068(5) 0.036(5) 0.006(4) 0.049(5)
C93 0.038(4) 0.055(4) 0.074(5) -0.013(4) 0.026(4) -0.002(3)

loop_
_atom_type_symbol
_atom_type_description
_atom_type_scat_dispersion_real
_atom_type_scat_dispersion_imag
_atom_type_scat_source
C C 0.0033 0.0016 'International Tables Vol C Tables 4.2.6.8 and 6.1.1.4'
H H 0.0000 0.0000 'International Tables Vol C Tables 4.2.6.8 and 6.1.1.4'
N N 0.0061 0.0033 'International Tables Vol C Tables 4.2.6.8 and 6.1.1.4'
O O 0.0106 0.0060 'International Tables Vol C Tables 4.2.6.8 and 6.1.1.4'
Si Si 0.0817 0.0704 'International Tables Vol C Tables 4.2.6.8 and 6.1.1.4'
K K 0.2009 0.2494 'International Tables Vol C Tables 4.2.6.8 and 6.1.1.4'
Fe Fe 0.3463 0.8444 'International Tables Vol C Tables 4.2.6.8 and 6.1.1.4'
Gd Gd -0.1653 3.9035 'International Tables Vol C Tables 4.2.6.8 and 6.1.1.4'

loop_
_geom_angle_atom_site_label_1
_geom_angle_atom_site_label_2
_geom_angle_atom_site_label_3
_geom_angle
N1 Gd1 N2 100.15(16)
N1 Gd1 C1 125.63(18)
N2 Gd1 C1 127.52(18)
N1 Gd1 C4 108.97(17)
N2 Gd1 C4 120.27(17)
C1 Gd1 C4 71.23(19)
N1 Gd1 C6 157.14(15)
N2 Gd1 C6 102.62(16)
C1 Gd1 C6 33.97(16)
C4 Gd1 C6 60.38(17)
N1 Gd1 C3 90.57(16)
N2 Gd1 C3 152.94(16)
C1 Gd1 C3 59.70(18)
C4 Gd1 C3 33.00(16)
C6 Gd1 C3 69.79(15)
N1 Gd1 C5 141.69(17)
N2 Gd1 C5 101.36(16)
C1 Gd1 C5 59.3(2)
C4 Gd1 C5 32.86(17)
C6 Gd1 C5 33.17(16)
C3 Gd1 C5 57.64(16)
N1 Gd1 C2 98.16(18)
N2 Gd1 C2 160.70(18)
C1 Gd1 C2 33.54(19)
C4 Gd1 C2 58.15(17)
C6 Gd1 C2 58.99(17)
C3 Gd1 C2 31.90(17)
C5 Gd1 C2 66.93(16)
N1 Gd1 C66 92.73(15)
N2 Gd1 C66 29.21(16)
C1 Gd1 C66 115.51(18)
C4 Gd1 C66 147.61(16)
C6 Gd1 C66 106.23(15)
C3 Gd1 C66 175.21(16)
C5 Gd1 C66 120.54(16)
C2 Gd1 C66 143.84(17)
N1 Gd1 C61 28.31(17)
N2 Gd1 C61 94.27(17)
C1 Gd1 C61 113.51(19)
C4 Gd1 C61 133.26(19)
C6 Gd1 C61 145.79(16)
C3 Gd1 C61 106.28(17)
C5 Gd1 C61 163.89(17)
C2 Gd1 C61 99.00(17)
C66 Gd1 C61 75.38(17)
N1 Gd1 C70 104.09(15)
N2 Gd1 C70 53.04(16)
C1 Gd1 C70 88.64(18)
C4 Gd1 C70 146.92(17)
C6 Gd1 C70 88.18(15)
C3 Gd1 C70 147.55(16)
C5 Gd1 C70 114.19(16)
C2 Gd1 C70 116.14(17)
C66 Gd1 C70 27.86(15)
C61 Gd1 C70 78.48(17)
N1 Gd1 Fe1 65.86(11)
N2 Gd1 Fe1 67.51(12)
C1 Gd1 Fe1 106.26(15)
C4 Gd1 Fe1 171.91(12)
C6 Gd1 Fe1 121.90(11)
C3 Gd1 Fe1 139.02(11)
C5 Gd1 Fe1 152.35(13)
C2 Gd1 Fe1 115.43(12)
C66 Gd1 Fe1 40.48(10)
C61 Gd1 Fe1 40.04(13)
C70 Gd1 Fe1 38.58(10)
N4 Gd2 N3 98.90(17)
N4 Gd2 C5 127.49(18)
N3 Gd2 C5 128.58(18)
N4 Gd2 C2 116.16(17)
N3 Gd2 C2 110.78(18)
C5 Gd2 C2 70.88(18)
N4 Gd2 C3 148.73(16)
N3 Gd2 C3 93.18(17)
C5 Gd2 C3 59.73(17)
C2 Gd2 C3 32.95(17)
N4 Gd2 C6 100.63(16)
N3 Gd2 C6 160.46(16)
C5 Gd2 C6 33.92(17)
C2 Gd2 C6 60.44(16)
C3 Gd2 C6 70.18(15)
N4 Gd2 C4 159.27(17)
N3 Gd2 C4 101.64(17)
C5 Gd2 C4 32.93(17)
C2 Gd2 C4 58.36(17)
C3 Gd2 C4 32.56(15)
C6 Gd2 C4 58.82(16)
N4 Gd2 C1 97.09(17)
N3 Gd2 C1 143.82(17)
C5 Gd2 C1 59.2(2)
C2 Gd2 C1 33.50(19)
C3 Gd2 C1 58.50(17)
C6 Gd2 C1 32.99(15)
C4 Gd2 C1 67.47(16)
N4 Gd2 C76 28.80(17)
N3 Gd2 C76 93.00(15)
C5 Gd2 C76 116.31(18)
C2 Gd2 C76 142.80(18)
C3 Gd2 C76 173.80(15)
C6 Gd2 C76 103.84(15)
C4 Gd2 C76 145.73(17)
C1 Gd2 C76 115.60(17)
N4 Gd2 C71 93.68(16)
N3 Gd2 C71 28.21(15)
C5 Gd2 C71 116.90(19)
C2 Gd2 C71 135.87(18)
C3 Gd2 C71 109.77(16)
C6 Gd2 C71 148.17(15)
C4 Gd2 C71 103.11(16)
C1 Gd2 C71 168.26(17)
C76 Gd2 C71 76.14(16)
N4 Gd2 C77 53.79(17)
N3 Gd2 C77 105.46(15)
C5 Gd2 C77 88.83(17)
C2 Gd2 C77 143.65(17)
C3 Gd2 C77 148.37(16)
C6 Gd2 C77 85.75(14)
C4 Gd2 C77 116.91(16)
C1 Gd2 C77 110.18(16)
C76 Gd2 C77 28.82(17)
C71 Gd2 C77 80.02(15)
N4 Gd2 C72 105.57(16)
N3 Gd2 C72 52.68(16)
C5 Gd2 C72 90.25(19)
C2 Gd2 C72 137.57(17)
C3 Gd2 C72 104.70(16)
C6 Gd2 C72 120.24(15)
C4 Gd2 C72 84.96(16)
C1 Gd2 C72 149.21(17)
C76 Gd2 C72 79.59(17)
C71 Gd2 C72 27.93(16)
C77 Gd2 C72 69.49(15)
C69 Fe1 C63 121.6(2)
C69 Fe1 C68 40.8(2)
C63 Fe1 C68 104.3(2)
C69 Fe1 C64 106.9(3)
C63 Fe1 C64 41.1(3)
C68 Fe1 C64 120.3(2)
C69 Fe1 C62 157.3(2)
C63 Fe1 C62 40.9(2)
C68 Fe1 C62 120.4(2)
C64 Fe1 C62 69.3(3)
C69 Fe1 C67 68.3(2)
C63 Fe1 C67 119.2(2)
C68 Fe1 C67 40.3(2)
C64 Fe1 C67 155.3(2)
C62 Fe1 C67 105.4(2)
C69 Fe1 C65 125.1(2)
C63 Fe1 C65 67.9(2)
C68 Fe1 C65 158.8(2)
C64 Fe1 C65 40.9(2)
C62 Fe1 C65 67.5(2)
C67 Fe1 C65 160.9(2)
C69 Fe1 C70 41.3(2)
C63 Fe1 C70 160.6(2)
C68 Fe1 C70 68.3(2)
C64 Fe1 C70 125.8(2)
C62 Fe1 C70 158.3(2)
C67 Fe1 C70 67.5(2)
C65 Fe1 C70 112.1(2)
C69 Fe1 C61 160.3(2)
C63 Fe1 C61 68.6(2)
C68 Fe1 C61 158.2(2)
C64 Fe1 C61 68.7(2)
C62 Fe1 C61 40.9(2)
C67 Fe1 C61 123.8(2)
C65 Fe1 C61 39.4(2)
C70 Fe1 C61 124.7(2)
C69 Fe1 C66 67.7(2)
C63 Fe1 C66 156.1(2)
C68 Fe1 C66 67.3(2)
C64 Fe1 C66 162.5(2)
C62 Fe1 C66 122.3(2)
C67 Fe1 C66 40.0(2)
C65 Fe1 C66 127.5(2)
C70 Fe1 C66 39.3(2)
C61 Fe1 C66 110.5(2)
C69 Fe1 Gd1 105.22(17)
C63 Fe1 Gd1 128.22(17)
C68 Fe1 Gd1 126.30(17)
C64 Fe1 Gd1 107.72(16)
C62 Fe1 Gd1 97.10(16)
C67 Fe1 Gd1 96.75(16)
C65 Fe1 Gd1 67.61(15)
C70 Fe1 Gd1 64.70(16)
C61 Fe1 Gd1 60.38(16)
C66 Fe1 Gd1 60.17(14)
C78 Fe2 C79 41.0(3)
C78 Fe2 C74 122.3(2)
C79 Fe2 C74 105.4(2)
C78 Fe2 C73 107.7(3)
C79 Fe2 C73 121.5(3)
C74 Fe2 C73 40.8(3)
C78 Fe2 C80 68.8(3)
C79 Fe2 C80 41.4(3)
C74 Fe2 C80 121.1(3)
C73 Fe2 C80 157.7(3)
C78 Fe2 C75 156.8(2)
C79 Fe2 C75 119.6(2)
C74 Fe2 C75 40.6(3)
C73 Fe2 C75 69.3(3)
C80 Fe2 C75 104.8(3)
C78 Fe2 C72 125.3(3)
C79 Fe2 C72 159.6(3)
C74 Fe2 C72 67.5(3)
C73 Fe2 C72 40.7(2)
C80 Fe2 C72 158.8(2)
C75 Fe2 C72 68.3(2)
C78 Fe2 C77 40.4(2)
C79 Fe2 C77 68.2(2)
C74 Fe2 C77 159.8(3)
C73 Fe2 C77 124.9(3)
C80 Fe2 C77 67.6(2)
C75 Fe2 C77 159.4(2)
C72 Fe2 C77 111.5(2)
C78 Fe2 C76 68.3(2)
C79 Fe2 C76 68.2(2)
C74 Fe2 C76 157.0(3)
C73 Fe2 C76 161.3(3)
C80 Fe2 C76 39.7(2)
C75 Fe2 C76 121.8(3)
C72 Fe2 C76 125.7(2)
C77 Fe2 C76 40.3(2)
C78 Fe2 C71 160.7(2)
C79 Fe2 C71 157.5(3)
C74 Fe2 C71 67.8(2)
C73 Fe2 C71 68.2(2)
C80 Fe2 C71 122.3(2)
C75 Fe2 C71 41.3(2)
C72 Fe2 C71 39.5(2)
C77 Fe2 C71 125.3(2)
C76 Fe2 C71 109.2(2)
C78 Fe2 Gd2 104.63(17)
C79 Fe2 Gd2 126.77(17)
C74 Fe2 Gd2 127.08(18)
C73 Fe2 Gd2 105.5(2)
C80 Fe2 Gd2 96.52(17)
C75 Fe2 Gd2 98.19(17)
C72 Fe2 Gd2 65.85(15)
C77 Fe2 Gd2 64.99(15)
C76 Fe2 Gd2 59.96(13)
C71 Fe2 Gd2 60.58(15)
O13 K1 O5 90.51(18)
O13 K1 O6 92.23(18)
O5 K1 O6 60.92(14)
O13 K1 O1 83.25(17)
O5 K1 O1 120.87(14)
O6 K1 O1 60.68(14)
O13 K1 O3 97.09(19)
O5 K1 O3 119.56(15)
O6 K1 O3 170.65(14)
O1 K1 O3 119.57(15)
O13 K1 O4 108.82(17)
O5 K1 O4 60.87(15)
O6 K1 O4 117.57(14)
O1 K1 O4 167.93(14)
O3 K1 O4 59.97(15)
O13 K1 O2 93.89(17)
O5 K1 O2 175.55(14)
O6 K1 O2 119.47(15)
O1 K1 O2 60.45(14)
O3 K1 O2 59.24(15)
O4 K1 O2 116.85(15)
O16 K2 O15 156.24(16)
O16 K2 O7 97.88(16)
O15 K2 O7 100.63(14)
O16 K2 O8 102.26(14)
O15 K2 O8 99.65(14)
O7 K2 O8 61.30(13)
O16 K2 O9 79.14(15)
O15 K2 O9 104.19(14)
O7 K2 O9 119.32(14)
O8 K2 O9 60.45(14)
O16 K2 O12 98.95(15)
O15 K2 O12 78.27(14)
O7 K2 O12 59.05(13)
O8 K2 O12 118.56(13)
O9 K2 O12 177.41(14)
O16 K2 O10 82.51(16)
O15 K2 O10 79.03(14)
O7 K2 O10 179.58(14)
O8 K2 O10 118.49(14)
O9 K2 O10 60.60(14)
O12 K2 O10 121.05(14)
O16 K2 O11 81.31(14)
O15 K2 O11 76.74(14)
O7 K2 O11 119.01(14)
O8 K2 O11 176.39(13)
O9 K2 O11 120.23(14)
O12 K2 O11 60.92(13)
O10 K2 O11 61.17(14)
N1 Si1 C14 107.8(3)
N1 Si1 C13 114.9(3)
C14 Si1 C13 107.9(3)
N1 Si1 C15 111.7(3)
C14 Si1 C15 109.0(3)
C13 Si1 C15 105.3(3)
N2 Si2 C19 112.2(3)
N2 Si2 C21 109.9(3)
C19 Si2 C21 107.7(3)
N2 Si2 C20 113.6(3)
C19 Si2 C20 106.7(3)
C21 Si2 C20 106.4(3)
N3 Si3 C25 107.9(3)
N3 Si3 C27 112.6(3)
C25 Si3 C27 108.0(3)
N3 Si3 C26 114.7(3)
C25 Si3 C26 106.4(4)
C27 Si3 C26 106.9(4)
N4 Si4 C31 107.9(3)
N4 Si4 C32 114.4(3)
C31 Si4 C32 108.2(3)
N4 Si4 C33 112.5(3)
C31 Si4 C33 106.7(3)
C32 Si4 C33 106.8(3)
C61 N1 Si1 126.3(4)
C61 N1 Gd1 96.5(4)
Si1 N1 Gd1 137.2(3)
C66 N2 Si2 119.6(4)
C66 N2 Gd1 93.9(3)
Si2 N2 Gd1 136.1(3)
C71 N3 Si3 126.5(4)
C71 N3 Gd2 96.0(3)
Si3 N3 Gd2 135.8(3)
C76 N4 Si4 128.6(4)
C76 N4 Gd2 95.4(3)
Si4 N4 Gd2 131.8(3)
C37 O1 C48 112.7(6)
C37 O1 K1 116.4(4)
C48 O1 K1 114.6(4)
C39 O2 C38 113.0(6)
C39 O2 K1 109.4(4)
C38 O2 K1 110.9(4)
C40 O3 C41 112.2(6)
C40 O3 K1 118.2(4)
C41 O3 K1 115.2(4)
C42 O4 C93 111.9(5)
C42 O4 K1 115.2(4)
C93 O4 K1 110.0(4)
C44 O5 C45 110.8(5)
C44 O5 K1 117.7(4)
C45 O5 K1 116.5(3)
C47 O6 C46 113.2(5)
C47 O6 K1 114.6(4)
C46 O6 K1 112.6(4)
C60 O7 C49 112.5(5)
C60 O7 K2 119.0(3)
C49 O7 K2 115.7(3)
C51 O8 C50 111.1(5)
C51 O8 K2 115.6(4)
C50 O8 K2 112.2(3)
C53 O9 C52 111.5(5)
C53 O9 K2 115.5(4)
C52 O9 K2 112.6(4)
C55 O10 C54 113.1(6)
C55 O10 K2 113.3(4)
C54 O10 K2 110.4(4)
C56 O11 C57 111.6(6)
C56 O11 K2 110.9(4)
C57 O11 K2 109.1(3)
C59 O12 C58 113.6(5)
C59 O12 K2 115.0(3)
C58 O12 K2 114.1(4)
C84 O13 C81 108.3(7)
C84 O13 K1 127.0(6)
C81 O13 K1 122.4(5)
C92 O15 C89 107.7(5)
C92 O15 K2 117.6(5)
C89 O15 K2 112.4(5)
C88 O16 C85 108.7(5)
C88 O16 K2 119.9(5)
C85 O16 K2 119.9(4)
C6 C1 C2 119.4(5)
C6 C1 Gd1 75.6(3)
C2 C1 Gd1 78.3(3)
C6 C1 Gd2 71.6(3)
C2 C1 Gd2 68.6(3)
Gd1 C1 Gd2 111.0(2)
C6 C1 H1A 120.3
C2 C1 H1A 120.3
Gd1 C1 H1A 116.6
Gd2 C1 H1A 132.4
C3 C2 C1 120.6(5)
C3 C2 Gd2 75.9(3)
C1 C2 Gd2 77.9(4)
C3 C2 Gd1 73.0(3)
C1 C2 Gd1 68.2(3)
Gd2 C2 Gd1 110.67(19)
C3 C2 H2A 119.7
C1 C2 H2A 119.7
Gd2 C2 H2A 117.2
Gd1 C2 H2A 132.1
C2 C3 C4 119.7(5)
C2 C3 Gd2 71.2(3)
C4 C3 Gd2 76.1(3)
C2 C3 Gd1 75.1(3)
C4 C3 Gd1 70.3(3)
Gd2 C3 Gd1 109.6(2)
C2 C3 H3A 120.1
C4 C3 H3A 120.1
Gd2 C3 H3A 124.1
Gd1 C3 H3A 126.3
C5 C4 C3 119.6(5)
C5 C4 Gd1 77.4(3)
C3 C4 Gd1 76.7(3)
C5 C4 Gd2 68.3(3)
C3 C4 Gd2 71.4(3)
Gd1 C4 Gd2 110.31(19)
C5 C4 H4A 120.2
C3 C4 H4A 120.2
Gd1 C4 H4A 116.5
Gd2 C4 H4A 133.2
C4 C5 C6 121.0(5)
C4 C5 Gd2 78.7(3)
C6 C5 Gd2 76.3(3)
C4 C5 Gd1 69.7(3)
C6 C5 Gd1 71.4(3)
Gd2 C5 Gd1 111.5(2)
C4 C5 H5A 119.5
C6 C5 H5A 119.5
Gd2 C5 H5A 116.0
Gd1 C5 H5A 132.5
C7 C6 C1 121.5(4)
C7 C6 C5 120.9(4)
C1 C6 C5 117.5(5)
C7 C6 Gd1 122.8(3)
C1 C6 Gd1 70.4(3)
C5 C6 Gd1 75.4(3)
C7 C6 Gd2 126.8(3)
C1 C6 Gd2 75.4(3)
C5 C6 Gd2 69.8(3)
Gd1 C6 Gd2 110.40(19)
C8 C7 C12 115.7(5)
C8 C7 C6 123.8(5)
C12 C7 C6 120.5(5)
C9 C8 C7 122.4(6)
C9 C8 H8A 118.8
C7 C8 H8A 118.8
C8 C9 C10 122.2(6)
C8 C9 H9A 118.9
C10 C9 H9A 118.9
C9 C10 C11 117.4(6)
C9 C10 H10A 121.3
C11 C10 H10A 121.3
C12 C11 C10 121.2(7)
C12 C11 H11A 119.4
C10 C11 H11A 119.4
C11 C12 C7 121.2(6)
C11 C12 H12A 119.4
C7 C12 H12A 119.4
Si1 C13 H13A 109.5
Si1 C13 H13B 109.5
H13A C13 H13B 109.5
Si1 C13 H13C 109.5
H13A C13 H13C 109.5
H13B C13 H13C 109.5
Si1 C14 H14A 109.5
Si1 C14 H14B 109.5
H14A C14 H14B 109.5
Si1 C14 H14C 109.5
H14A C14 H14C 109.5
H14B C14 H14C 109.5
C17 C15 C16 108.8(6)
C17 C15 C18 109.8(6)
C16 C15 C18 107.8(6)
C17 C15 Si1 112.7(5)
C16 C15 Si1 109.6(4)
C18 C15 Si1 108.0(5)
C15 C16 H16A 109.5
C15 C16 H16B 109.5
H16A C16 H16B 109.5
C15 C16 H16C 109.5
H16A C16 H16C 109.5
H16B C16 H16C 109.5
C15 C17 H17A 109.5
C15 C17 H17B 109.5
H17A C17 H17B 109.5
C15 C17 H17C 109.5
H17A C17 H17C 109.5
H17B C17 H17C 109.5
C15 C18 H18A 109.5
C15 C18 H18B 109.5
H18A C18 H18B 109.5
C15 C18 H18C 109.5
H18A C18 H18C 109.5
H18B C18 H18C 109.5
Si2 C19 H19A 109.5
Si2 C19 H19B 109.5
H19A C19 H19B 109.5
Si2 C19 H19C 109.5
H19A C19 H19C 109.5
H19B C19 H19C 109.5
Si2 C20 H20A 109.5
Si2 C20 H20B 109.5
H20A C20 H20B 109.5
Si2 C20 H20C 109.5
H20A C20 H20C 109.5
H20B C20 H20C 109.5
C22 C21 C23 108.7(6)
C22 C21 C24 109.9(5)
C23 C21 C24 109.0(5)
C22 C21 Si2 110.9(4)
C23 C21 Si2 109.2(4)
C24 C21 Si2 109.1(4)
C21 C22 H22A 109.5
C21 C22 H22B 109.5
H22A C22 H22B 109.5
C21 C22 H22C 109.5
H22A C22 H22C 109.5
H22B C22 H22C 109.5
C21 C23 H23A 109.5
C21 C23 H23B 109.5
H23A C23 H23B 109.5
C21 C23 H23C 109.5
H23A C23 H23C 109.5
H23B C23 H23C 109.5
C21 C24 H24A 109.5
C21 C24 H24B 109.5
H24A C24 H24B 109.5
C21 C24 H24C 109.5
H24A C24 H24C 109.5
H24B C24 H24C 109.5
Si3 C25 H25A 109.5
Si3 C25 H25B 109.5
H25A C25 H25B 109.5
Si3 C25 H25C 109.5
H25A C25 H25C 109.5
H25B C25 H25C 109.5
Si3 C26 H26A 109.5
Si3 C26 H26B 109.5
H26A C26 H26B 109.5
Si3 C26 H26C 109.5
H26A C26 H26C 109.5
H26B C26 H26C 109.5
C29 C27 C30 107.9(7)
C29 C27 C28 108.8(7)
C30 C27 C28 109.9(7)
C29 C27 Si3 112.1(5)
C30 C27 Si3 109.2(5)
C28 C27 Si3 108.9(6)
C27 C28 H28A 109.5
C27 C28 H28B 109.5
H28A C28 H28B 109.5
C27 C28 H28C 109.5
H28A C28 H28C 109.5
H28B C28 H28C 109.5
C27 C29 H29A 109.5
C27 C29 H29B 109.5
H29A C29 H29B 109.5
C27 C29 H29C 109.5
H29A C29 H29C 109.5
H29B C29 H29C 109.5
C27 C30 H30A 109.5
C27 C30 H30B 109.5
H30A C30 H30B 109.5
C27 C30 H30C 109.5
H30A C30 H30C 109.5
H30B C30 H30C 109.5
Si4 C31 H31A 109.5
Si4 C31 H31B 109.5
H31A C31 H31B 109.5
Si4 C31 H31C 109.5
H31A C31 H31C 109.5
H31B C31 H31C 109.5
Si4 C32 H32A 109.5
Si4 C32 H32B 109.5
H32A C32 H32B 109.5
Si4 C32 H32C 109.5
H32A C32 H32C 109.5
H32B C32 H32C 109.5
C35 C33 C34 108.9(6)
C35 C33 C36 109.1(5)
C34 C33 C36 110.4(5)
C35 C33 Si4 111.5(4)
C34 C33 Si4 108.5(4)
C36 C33 Si4 108.6(4)
C33 C34 H34A 109.5
C33 C34 H34B 109.5
H34A C34 H34B 109.5
C33 C34 H34C 109.5
H34A C34 H34C 109.5
H34B C34 H34C 109.5
C33 C35 H35A 109.5
C33 C35 H35B 109.5
H35A C35 H35B 109.5
C33 C35 H35C 109.5
H35A C35 H35C 109.5
H35B C35 H35C 109.5
C33 C36 H36A 109.5
C33 C36 H36B 109.5
H36A C36 H36B 109.5
C33 C36 H36C 109.5
H36A C36 H36C 109.5
H36B C36 H36C 109.5
O1 C37 C38 108.6(6)
O1 C37 H37A 110.0
C38 C37 H37A 110.0
O1 C37 H37B 110.0
C38 C37 H37B 110.0
H37A C37 H37B 108.3
O2 C38 C37 108.8(6)
O2 C38 H38A 109.9
C37 C38 H38A 109.9
O2 C38 H38B 109.9
C37 C38 H38B 109.9
H38A C38 H38B 108.3
O2 C39 C40 108.2(7)
O2 C39 H39A 110.1
C40 C39 H39A 110.1
O2 C39 H39B 110.1
C40 C39 H39B 110.1
H39A C39 H39B 108.4
O3 C40 C39 108.3(6)
O3 C40 H40A 110.0
C39 C40 H40A 110.0
O3 C40 H40B 110.0
C39 C40 H40B 110.0
H40A C40 H40B 108.4
O3 C41 C42 107.9(6)
O3 C41 H41A 110.1
C42 C41 H41A 110.1
O3 C41 H41B 110.1
C42 C41 H41B 110.1
H41A C41 H41B 108.4
O4 C42 C41 110.3(5)
O4 C42 H42A 109.6
C41 C42 H42A 109.6
O4 C42 H42B 109.6
C41 C42 H42B 109.6
H42A C42 H42B 108.1
O5 C44 C93 110.0(5)
O5 C44 H44A 109.7
C93 C44 H44A 109.7
O5 C44 H44B 109.7
C93 C44 H44B 109.7
H44A C44 H44B 108.2
O5 C45 C46 109.4(5)
O5 C45 H45A 109.8
C46 C45 H45A 109.8
O5 C45 H45B 109.8
C46 C45 H45B 109.8
H45A C45 H45B 108.3
O6 C46 C45 108.7(5)
O6 C46 H46A 109.9
C45 C46 H46A 109.9
O6 C46 H46B 109.9
C45 C46 H46B 109.9
H46A C46 H46B 108.3
O6 C47 C48 108.5(5)
O6 C47 H47A 110.0
C48 C47 H47A 110.0
O6 C47 H47B 110.0
C48 C47 H47B 110.0
H47A C47 H47B 108.4
O1 C48 C47 108.7(6)
O1 C48 H48A 109.9
C47 C48 H48A 109.9
O1 C48 H48B 109.9
C47 C48 H48B 109.9
H48A C48 H48B 108.3
O7 C49 C50 107.9(5)
O7 C49 H49A 110.1
C50 C49 H49A 110.1
O7 C49 H49B 110.1
C50 C49 H49B 110.1
H49A C49 H49B 108.4
O8 C50 C49 109.3(5)
O8 C50 H50A 109.8
C49 C50 H50A 109.8
O8 C50 H50B 109.8
C49 C50 H50B 109.8
H50A C50 H50B 108.3
O8 C51 C52 110.2(5)
O8 C51 H51A 109.6
C52 C51 H51A 109.6
O8 C51 H51B 109.6
C52 C51 H51B 109.6
H51A C51 H51B 108.1
O9 C52 C51 107.8(5)
O9 C52 H52A 110.1
C51 C52 H52A 110.1
O9 C52 H52B 110.1
C51 C52 H52B 110.1
H52A C52 H52B 108.5
O9 C53 C54 108.8(5)
O9 C53 H53A 109.9
C54 C53 H53A 109.9
O9 C53 H53B 109.9
C54 C53 H53B 109.9
H53A C53 H53B 108.3
O10 C54 C53 108.9(6)
O10 C54 H54A 109.9
C53 C54 H54A 109.9
O10 C54 H54B 109.9
C53 C54 H54B 109.9
H54A C54 H54B 108.3
O10 C55 C56 109.3(6)
O10 C55 H55A 109.8
C56 C55 H55A 109.8
O10 C55 H55B 109.8
C56 C55 H55B 109.8
H55A C55 H55B 108.3
O11 C56 C55 109.7(7)
O11 C56 H56A 109.7
C55 C56 H56A 109.7
O11 C56 H56B 109.7
C55 C56 H56B 109.7
H56A C56 H56B 108.2
O11 C57 C58 108.7(5)
O11 C57 H57A 110.0
C58 C57 H57A 110.0
O11 C57 H57B 110.0
C58 C57 H57B 110.0
H57A C57 H57B 108.3
O12 C58 C57 107.9(5)
O12 C58 H58A 110.1
C57 C58 H58A 110.1
O12 C58 H58B 110.1
C57 C58 H58B 110.1
H58A C58 H58B 108.4
O12 C59 C60 109.1(5)
O12 C59 H59A 109.9
C60 C59 H59A 109.9
O12 C59 H59B 109.9
C60 C59 H59B 109.9
H59A C59 H59B 108.3
O7 C60 C59 108.3(5)
O7 C60 H60A 110.0
C59 C60 H60A 110.0
O7 C60 H60B 110.0
C59 C60 H60B 110.0
H60A C60 H60B 108.4
N1 C61 C65 127.3(5)
N1 C61 C62 127.7(6)
C65 C61 C62 104.9(5)
N1 C61 Fe1 126.8(4)
C65 C61 Fe1 67.5(4)
C62 C61 Fe1 66.2(3)
N1 C61 Gd1 55.2(3)
C65 C61 Gd1 86.2(3)
C62 C61 Gd1 135.4(4)
Fe1 C61 Gd1 79.57(19)
C63 C62 C61 108.6(5)
C63 C62 Fe1 68.8(3)
C61 C62 Fe1 72.9(3)
C63 C62 H62A 125.7
C61 C62 H62A 125.7
Fe1 C62 H62A 124.2
C62 C63 C64 109.0(5)
C62 C63 Fe1 70.3(3)
C64 C63 Fe1 70.0(3)
C62 C63 H63A 125.5
C64 C63 H63A 125.5
Fe1 C63 H63A 125.8
C63 C64 C65 105.8(5)
C63 C64 Fe1 68.8(3)
C65 C64 Fe1 70.4(3)
C63 C64 H64A 127.1
C65 C64 H64A 127.1
Fe1 C64 H64A 125.3
C61 C65 C64 111.6(5)
C61 C65 Fe1 73.1(4)
C64 C65 Fe1 68.7(3)
C61 C65 H65A 124.2
C64 C65 H65A 124.2
Fe1 C65 H65A 125.5
N2 C66 C70 123.0(5)
N2 C66 C67 130.3(5)
C70 C66 C67 106.7(5)
N2 C66 Fe1 129.1(4)
C70 C66 Fe1 67.9(3)
C67 C66 Fe1 66.3(3)
N2 C66 Gd1 56.9(2)
C70 C66 Gd1 81.9(3)
C67 C66 Gd1 136.9(4)
Fe1 C66 Gd1 79.35(16)
C68 C67 C66 108.9(5)
C68 C67 Fe1 68.7(3)
C66 C67 Fe1 73.7(3)
C68 C67 H67A 125.6
C66 C67 H67A 125.6
Fe1 C67 H67A 123.7
C67 C68 C69 108.4(5)
C67 C68 Fe1 71.1(3)
C69 C68 Fe1 68.8(3)
C67 C68 H68A 125.8
C69 C68 H68A 125.8
Fe1 C68 H68A 125.9
C68 C69 C70 108.3(5)
C68 C69 Fe1 70.4(3)
C70 C69 Fe1 72.5(3)
C68 C69 H69A 125.8
C70 C69 H69A 125.8
Fe1 C69 H69A 122.9
C66 C70 C69 107.5(5)
C66 C70 Fe1 72.8(3)
C69 C70 Fe1 66.2(3)
C66 C70 Gd1 70.2(3)
C69 C70 Gd1 141.2(4)
Fe1 C70 Gd1 76.72(17)
C66 C70 H70A 126.3
C69 C70 H70A 126.3
Fe1 C70 H70A 126.3
Gd1 C70 H70A 68.1
N3 C71 C72 124.5(5)
N3 C71 C75 130.1(6)
C72 C71 C75 105.1(5)
N3 C71 Fe2 126.5(4)
C72 C71 Fe2 67.0(3)
C75 C71 Fe2 65.7(3)
N3 C71 Gd2 55.8(3)
C72 C71 Gd2 82.7(3)
C75 C71 Gd2 135.4(4)
Fe2 C71 Gd2 78.36(17)
C73 C72 C71 110.7(6)
C73 C72 Fe2 68.2(4)
C71 C72 Fe2 73.5(3)
C73 C72 Gd2 141.5(4)
C71 C72 Gd2 69.4(3)
Fe2 C72 Gd2 75.55(15)
C73 C72 H72A 124.7
C71 C72 H72A 124.7
Fe2 C72 H72A 125.2
Gd2 C72 H72A 67.8
C74 C73 C72 106.3(5)
C74 C73 Fe2 68.9(4)
C72 C73 Fe2 71.1(3)
C74 C73 H73A 126.8
C72 C73 H73A 126.8
Fe2 C73 H73A 124.8
C75 C74 C73 110.9(5)
C75 C74 Fe2 71.2(3)
C73 C74 Fe2 70.3(3)
C75 C74 H74A 124.6
C73 C74 H74A 124.6
Fe2 C74 H74A 125.5
C74 C75 C71 106.9(6)
C74 C75 Fe2 68.2(3)
C71 C75 Fe2 73.1(3)
C74 C75 H75A 126.6
C71 C75 H75A 126.6
Fe2 C75 H75A 123.8
N4 C76 C80 131.4(6)
N4 C76 C77 123.1(5)
C80 C76 C77 105.5(5)
N4 C76 Fe2 127.5(4)
C80 C76 Fe2 66.3(3)
C77 C76 Fe2 67.5(3)
N4 C76 Gd2 55.8(3)
C80 C76 Gd2 137.2(4)
C77 C76 Gd2 82.0(3)
Fe2 C76 Gd2 78.99(15)
C78 C77 C76 108.0(5)
C78 C77 Fe2 65.8(3)
C76 C77 Fe2 72.1(3)
C78 C77 Gd2 139.8(4)
C76 C77 Gd2 69.2(3)
Fe2 C77 Gd2 75.95(16)
C78 C77 H77A 126.0
C76 C77 H77A 126.0
Fe2 C77 H77A 127.6
Gd2 C77 H77A 69.6
C79 C78 C77 109.6(5)
C79 C78 Fe2 70.3(3)
C77 C78 Fe2 73.8(3)
C79 C78 H78A 125.2
C77 C78 H78A 125.2
Fe2 C78 H78A 122.3
C78 C79 C80 107.5(5)
C78 C79 Fe2 68.7(3)
C80 C79 Fe2 71.1(3)
C78 C79 H79A 126.3
C80 C79 H79A 126.3
Fe2 C79 H79A 125.5
C76 C80 C79 109.3(6)
C76 C80 Fe2 74.0(3)
C79 C80 Fe2 67.6(3)
C76 C80 H80A 125.3
C79 C80 H80A 125.3
Fe2 C80 H80A 124.6
O13 C81 C82 104.4(7)
O13 C81 H81A 110.9
C82 C81 H81A 110.9
O13 C81 H81B 110.9
C82 C81 H81B 110.9
H81A C81 H81B 108.9
C83 C82 C81 103.7(7)
C83 C82 H82A 111.0
C81 C82 H82A 111.0
C83 C82 H82B 111.0
C81 C82 H82B 111.0
H82A C82 H82B 109.0
C84 C83 C82 105.2(8)
C84 C83 H83A 127.4
C82 C83 H83A 127.4
C83 C84 O13 112.2(9)
C83 C84 H84A 109.2
O13 C84 H84A 109.2
C83 C84 H84B 109.2
O13 C84 H84B 109.2
H84A C84 H84B 107.9
O16 C85 C86 104.7(7)
O16 C85 H85A 110.8
C86 C85 H85A 110.8
O16 C85 H85B 110.8
C86 C85 H85B 110.8
H85A C85 H85B 108.9
C87 C86 C85 108.9(7)
C87 C86 H86A 109.9
C85 C86 H86A 109.9
C87 C86 H86B 109.9
C85 C86 H86B 109.9
H86A C86 H86B 108.3
C86 C87 C88 103.6(6)
C86 C87 H87A 111.1
C88 C87 H87A 111.0
C86 C87 H87B 111.0
C88 C87 H87B 111.0
H87A C87 H87B 109.0
O16 C88 C87 108.1(6)
O16 C88 H88A 110.1
C87 C88 H88A 110.1
O16 C88 H88B 110.1
C87 C88 H88B 110.1
H88A C88 H88B 108.4
C90 C89 O15 105.7(6)
C90 C89 H89A 110.6
O15 C89 H89A 110.6
C90 C89 H89B 110.6
O15 C89 H89B 110.6
H89A C89 H89B 108.7
C89 C90 C91 107.1(8)
C89 C90 H90A 110.3
C91 C90 H90A 110.3
C89 C90 H90B 110.3
C91 C90 H90B 110.3
H90A C90 H90B 108.5
C92 C91 C90 102.8(7)
C92 C91 H91A 111.2
C90 C91 H91A 111.2
C92 C91 H91B 111.2
C90 C91 H91B 111.2
H91A C91 H91B 109.1
O15 C92 C91 109.1(7)
O15 C92 H92A 109.9
C91 C92 H92A 109.9
O15 C92 H92B 109.9
C91 C92 H92B 109.9
H92A C92 H92B 108.3
O4 C93 C44 108.4(5)
O4 C93 H93A 110.0
C44 C93 H93A 110.0
O4 C93 H93B 110.0
C44 C93 H93B 110.0
H93A C93 H93B 108.4

loop_
_geom_bond_atom_site_label_1
_geom_bond_atom_site_label_2
_geom_bond_distance
Gd1 N1 2.388(5)
Gd1 N2 2.423(5)
Gd1 C1 2.492(5)
Gd1 C4 2.515(5)
Gd1 C6 2.562(4)
Gd1 C3 2.599(5)
Gd1 C5 2.617(6)
Gd1 C2 2.627(5)
Gd1 C66 2.884(5)
Gd1 C61 2.888(6)
Gd1 C70 3.035(6)
Gd1 Fe1 3.2677(9)
Gd2 N4 2.369(5)
Gd2 N3 2.391(4)
Gd2 C5 2.487(5)
Gd2 C2 2.500(6)
Gd2 C3 2.562(5)
Gd2 C6 2.575(4)
Gd2 C4 2.624(5)
Gd2 C1 2.627(6)
Gd2 C76 2.852(5)
Gd2 C71 2.876(6)
Gd2 C77 3.021(5)
Gd2 C72 3.047(5)
Fe1 C69 2.009(6)
Fe1 C63 2.026(6)
Fe1 C68 2.029(6)
Fe1 C64 2.042(6)
Fe1 C62 2.046(6)
Fe1 C67 2.060(5)
Fe1 C65 2.064(6)
Fe1 C70 2.094(6)
Fe1 C61 2.138(7)
Fe1 C66 2.158(5)
Fe2 C78 1.994(6)
Fe2 C79 2.015(6)
Fe2 C74 2.026(6)
Fe2 C73 2.045(6)
Fe2 C80 2.061(6)
Fe2 C75 2.065(6)
Fe2 C72 2.083(6)
Fe2 C77 2.101(5)
Fe2 C76 2.164(6)
Fe2 C71 2.169(6)
K1 O13 2.675(6)
K1 O5 2.755(4)
K1 O6 2.782(4)
K1 O1 2.786(5)
K1 O3 2.817(5)
K1 O4 2.825(5)
K1 O2 2.852(4)
K2 O16 2.734(5)
K2 O15 2.755(5)
K2 O7 2.772(4)
K2 O8 2.798(4)
K2 O9 2.811(5)
K2 O12 2.825(4)
K2 O10 2.833(5)
K2 O11 2.841(4)
Si1 N1 1.686(5)
Si1 C14 1.884(6)
Si1 C13 1.893(6)
Si1 C15 1.914(6)
Si2 N2 1.706(5)
Si2 C19 1.890(6)
Si2 C21 1.903(6)
Si2 C20 1.908(6)
Si3 N3 1.701(5)
Si3 C25 1.878(7)
Si3 C27 1.894(6)
Si3 C26 1.895(7)
Si4 N4 1.707(5)
Si4 C31 1.872(6)
Si4 C32 1.885(6)
Si4 C33 1.912(6)
N1 C61 1.378(7)
N2 C66 1.411(7)
N3 C71 1.367(7)
N4 C76 1.380(8)
O1 C37 1.406(8)
O1 C48 1.422(9)
O2 C39 1.423(9)
O2 C38 1.426(9)
O3 C40 1.401(9)
O3 C41 1.428(9)
O4 C42 1.424(8)
O4 C93 1.438(9)
O5 C44 1.387(8)
O5 C45 1.411(8)
O6 C47 1.426(7)
O6 C46 1.435(8)
O7 C60 1.438(7)
O7 C49 1.442(7)
O8 C51 1.397(8)
O8 C50 1.431(7)
O9 C53 1.432(8)
O9 C52 1.437(8)
O10 C55 1.427(8)
O10 C54 1.430(9)
O11 C56 1.402(9)
O11 C57 1.428(8)
O12 C59 1.405(8)
O12 C58 1.407(7)
O13 C84 1.391(11)
O13 C81 1.418(10)
O15 C92 1.415(8)
O15 C89 1.439(8)
O16 C88 1.400(9)
O16 C85 1.447(8)
C1 C6 1.478(7)
C1 C2 1.483(8)
C1 H1A 0.9500
C2 C3 1.437(8)
C2 H2A 0.9500
C3 C4 1.455(7)
C3 H3A 0.9500
C4 C5 1.455(8)
C4 H4A 0.9500
C5 C6 1.479(7)
C5 H5A 0.9500
C6 C7 1.461(8)
C7 C8 1.408(8)
C7 C12 1.442(8)
C8 C9 1.376(8)
C8 H8A 0.9500
C9 C10 1.395(10)
C9 H9A 0.9500
C10 C11 1.410(11)
C10 H10A 0.9500
C11 C12 1.397(9)
C11 H11A 0.9500
C12 H12A 0.9500
C13 H13A 0.9800
C13 H13B 0.9800
C13 H13C 0.9800
C14 H14A 0.9800
C14 H14B 0.9800
C14 H14C 0.9800
C15 C17 1.506(9)
C15 C16 1.534(9)
C15 C18 1.552(10)
C16 H16A 0.9800
C16 H16B 0.9800
C16 H16C 0.9800
C17 H17A 0.9800
C17 H17B 0.9800
C17 H17C 0.9800
C18 H18A 0.9800
C18 H18B 0.9800
C18 H18C 0.9800
C19 H19A 0.9800
C19 H19B 0.9800
C19 H19C 0.9800
C20 H20A 0.9800
C20 H20B 0.9800
C20 H20C 0.9800
C21 C22 1.522(8)
C21 C23 1.542(9)
C21 C24 1.561(8)
C22 H22A 0.9800
C22 H22B 0.9800
C22 H22C 0.9800
C23 H23A 0.9800
C23 H23B 0.9800
C23 H23C 0.9800
C24 H24A 0.9800
C24 H24B 0.9800
C24 H24C 0.9800
C25 H25A 0.9800
C25 H25B 0.9800
C25 H25C 0.9800
C26 H26A 0.9800
C26 H26B 0.9800
C26 H26C 0.9800
C27 C29 1.541(10)
C27 C30 1.540(10)
C27 C28 1.555(11)
C28 H28A 0.9800
C28 H28B 0.9800
C28 H28C 0.9800
C29 H29A 0.9800
C29 H29B 0.9800
C29 H29C 0.9800
C30 H30A 0.9800
C30 H30B 0.9800
C30 H30C 0.9800
C31 H31A 0.9800
C31 H31B 0.9800
C31 H31C 0.9800
C32 H32A 0.9800
C32 H32B 0.9800
C32 H32C 0.9800
C33 C35 1.517(8)
C33 C34 1.524(9)
C33 C36 1.551(9)
C34 H34A 0.9800
C34 H34B 0.9800
C34 H34C 0.9800
C35 H35A 0.9800
C35 H35B 0.9800
C35 H35C 0.9800
C36 H36A 0.9800
C36 H36B 0.9800
C36 H36C 0.9800
C37 C38 1.506(12)
C37 H37A 0.9900
C37 H37B 0.9900
C38 H38A 0.9900
C38 H38B 0.9900
C39 C40 1.496(12)
C39 H39A 0.9900
C39 H39B 0.9900
C40 H40A 0.9900
C40 H40B 0.9900
C41 C42 1.498(11)
C41 H41A 0.9900
C41 H41B 0.9900
C42 H42A 0.9900
C42 H42B 0.9900
C44 C93 1.508(10)
C44 H44A 0.9900
C44 H44B 0.9900
C45 C46 1.486(10)
C45 H45A 0.9900
C45 H45B 0.9900
C46 H46A 0.9900
C46 H46B 0.9900
C47 C48 1.494(11)
C47 H47A 0.9900
C47 H47B 0.9900
C48 H48A 0.9900
C48 H48B 0.9900
C49 C50 1.504(9)
C49 H49A 0.9900
C49 H49B 0.9900
C50 H50A 0.9900
C50 H50B 0.9900
C51 C52 1.497(10)
C51 H51A 0.9900
C51 H51B 0.9900
C52 H52A 0.9900
C52 H52B 0.9900
C53 C54 1.486(10)
C53 H53A 0.9900
C53 H53B 0.9900
C54 H54A 0.9900
C54 H54B 0.9900
C55 C56 1.510(12)
C55 H55A 0.9900
C55 H55B 0.9900
C56 H56A 0.9900
C56 H56B 0.9900
C57 C58 1.503(11)
C57 H57A 0.9900
C57 H57B 0.9900
C58 H58A 0.9900
C58 H58B 0.9900
C59 C60 1.485(9)
C59 H59A 0.9900
C59 H59B 0.9900
C60 H60A 0.9900
C60 H60B 0.9900
C61 C65 1.417(8)
C61 C62 1.465(8)
C62 C63 1.424(9)
C62 H62A 0.9500
C63 C64 1.429(9)
C63 H63A 0.9500
C64 C65 1.435(8)
C64 H64A 0.9500
C65 H65A 0.9500
C66 C70 1.432(8)
C66 C67 1.446(7)
C67 C68 1.407(8)
C67 H67A 0.9500
C68 C69 1.407(8)
C68 H68A 0.9500
C69 C70 1.448(8)
C69 H69A 0.9500
C70 H70A 0.9500
C71 C72 1.439(8)
C71 C75 1.495(8)
C72 C73 1.434(8)
C72 H72A 0.9500
C73 C74 1.419(10)
C73 H73A 0.9500
C74 C75 1.420(9)
C74 H74A 0.9500
C75 H75A 0.9500
C76 C80 1.438(7)
C76 C77 1.471(8)
C77 C78 1.419(8)
C77 H77A 0.9500
C78 C79 1.404(9)
C78 H78A 0.9500
C79 C80 1.440(9)
C79 H79A 0.9500
C80 H80A 0.9500
C81 C82 1.505(12)
C81 H81A 0.9900
C81 H81B 0.9900
C82 C83 1.490(13)
C82 H82A 0.9900
C82 H82B 0.9900
C83 C84 1.366(13)
C83 H83A 0.9500
C84 H84A 0.9900
C84 H84B 0.9900
C85 C86 1.461(10)
C85 H85A 0.9900
C85 H85B 0.9900
C86 C87 1.447(12)
C86 H86A 0.9900
C86 H86B 0.9900
C87 C88 1.529(11)
C87 H87A 0.9900
C87 H87B 0.9900
C88 H88A 0.9900
C88 H88B 0.9900
C89 C90 1.410(12)
C89 H89A 0.9900
C89 H89B 0.9900
C90 C91 1.482(12)
C90 H90A 0.9900
C90 H90B 0.9900
C91 C92 1.452(11)
C91 H91A 0.9900
C91 H91B 0.9900
C92 H92A 0.9900
C92 H92B 0.9900
C93 H93A 0.9900
C93 H93B 0.9900

loop_
_platon_squeeze_void_nr
_platon_squeeze_void_average_x
_platon_squeeze_void_average_y
_platon_squeeze_void_average_z
_platon_squeeze_void_volume
_platon_squeeze_void_count_electrons
_platon_squeeze_void_content
1 0.327 -0.095 0.028 4232 621 ' '
